data_2009046
loop_
_publ_author_name
'Taka, Jun-ichiro'
' Kashino, Setsuo'

_publ_section_title
;
 Sodium hydrogen <i>trans</i>-glutaconate and ammonium hydrogen
 <i>trans</i>-glutaconate
;
_journal_issue 10
_journal_name_full 'Acta Crystallographica Section C'
_journal_page_first 1620
_journal_page_last 1623
_journal_paper_doi 10.1107/S0108270199008458
_journal_volume 55
_journal_year 1999
_chemical_formula_iupac 'Na +, C5 H5 O4 -'
_chemical_formula_moiety 'Na +, C5 H5 O4 -'
_chemical_formula_sum 'C5 H5 Na O4'
_chemical_formula_weight 152.082
_chemical_name_systematic ' Sodium hydrogen trans-1-propene-1,3-dicarboxylate'
_space_group_IT_number 14
_symmetry_cell_setting monoclinic
_symmetry_space_group_name_Hall '-P 2yn'
_symmetry_space_group_name_H-M 'P 1 21/n 1'
_atom_type_scat_source IntTabIV
_cell_angle_alpha 90.0
_cell_angle_beta 111.66(4)
_cell_angle_gamma 90.0
_cell_formula_units_Z 4
_cell_length_a 5.290(4)
_cell_length_b 18.214(6)
_cell_length_c 6.781(3)
_cell_measurement_reflns_used 25
_cell_measurement_temperature 295
_cell_measurement_theta_max 11
_cell_measurement_theta_min 9.5
_cell_volume 607.2(6)
_computing_cell_refinement RASAII
_computing_data_collection 'RASAII (Rigaku Corporation, 1990)'
_computing_molecular_graphics 'ORTEP-3 (Farrugia, 1997)'
_computing_structure_refinement 'TEXSAN (Molecular Structure Corporation, 1985)'
_computing_structure_solution 'SIR (Burla et al., 1989)'
_diffrn_measurement_device 'Rigaku AFC-5R'
_diffrn_measurement_method \w/2\q
_diffrn_radiation_type MoK\a
_diffrn_radiation_wavelength 0.71073
_diffrn_reflns_av_R_equivalents 0.041
_diffrn_reflns_limit_h_max 6
_diffrn_reflns_limit_h_min 0
_diffrn_reflns_limit_k_max 23
_diffrn_reflns_limit_k_min 0
_diffrn_reflns_limit_l_max 8
_diffrn_reflns_limit_l_min -8
_diffrn_reflns_number 1543
_diffrn_reflns_theta_max 27.5
_diffrn_standards_decay_% 0.0
_diffrn_standards_interval_count 97
_diffrn_standards_number 3
_exptl_absorpt_coefficient_mu 0.202
_exptl_absorpt_correction_type none
_exptl_crystal_colour colorless
_exptl_crystal_density_diffrn 1.664
_exptl_crystal_density_method 'not measured'
_exptl_crystal_description plate
_exptl_crystal_F_000 312
_exptl_crystal_size_max 0.50
_exptl_crystal_size_mid 0.18
_exptl_crystal_size_min 0.08
_refine_diff_density_max 0.35
_refine_diff_density_min -0.35
_refine_ls_extinction_method none
_refine_ls_goodness_of_fit_ref 1.14
_refine_ls_hydrogen_treatment refall
_refine_ls_number_parameters 111
_refine_ls_number_reflns 993
_refine_ls_R_factor_gt 0.069
_refine_ls_shift/su_max 0.014
_refine_ls_structure_factor_coef F
_refine_ls_weighting_details 'w = 1/\s^2^(F)'
_refine_ls_weighting_scheme sigma
_refine_ls_wR_factor_ref 0.060
_reflns_number_gt 993
_reflns_number_total 1402
_reflns_threshold_expression I>1.0\s(I)
_cod_data_source_file ob1012.cif
_cod_data_source_block I
_cod_original_cell_volume 607.20(10)
_cod_original_sg_symbol_H-M 'P 21/n'
_cod_database_code 2009046

loop_
_symmetry_equiv_pos_as_xyz
x,y,z
1/2-x,1/2+y,1/2-z
-x,-y,-z
1/2+x,1/2-y,1/2+z

loop_
_atom_site_label
_atom_site_fract_x
_atom_site_fract_y
_atom_site_fract_z
_atom_site_U_iso_or_equiv
_atom_site_adp_type
_atom_site_type_symbol
Na1 .7290(3) .54759(8) .2475(2) .0350(8) Uani Na
O1 .4880(5) .16210(10) .1783(4) .0340(10) Uani O
O2 .1182(5) .10660(10) .1818(5) .0390(10) Uani O
O3 .3824(5) .44920(10) .1384(4) .0350(10) Uani O
O4 .1560(5) .48860(10) .3367(4) .0320(10) Uani O
C1 .1238(9) .2326(2) .2109(7) .034(3) Uani C
C2 .2192(7) .3005(2) .1916(5) .0270(10) Uani C
C3 .0848(8) .3667(2) .2204(7) .0320(10) Uani C
C4 .2640(7) .1648(2) .1874(5) .0270(10) Uani C
C5 .2228(7) .4390(2) .2301(5) .0240(10) Uani C
H1 -.040(10) .227(2) .226(8) .080(10) Uiso H
H2 .382(8) .305(2) .159(6) .050(10) Uiso H
H31 .011(8) .363(2) .331(6) .040(10) Uiso H
H32 -.100(10) .376(3) .090(10) .110(10) Uiso H
H2O .201(8) .066(2) .167(7) .050(10) Uiso H

loop_
_atom_site_aniso_label
_atom_site_aniso_U_11
_atom_site_aniso_U_22
_atom_site_aniso_U_33
_atom_site_aniso_U_12
_atom_site_aniso_U_13
_atom_site_aniso_U_23
_atom_site_aniso_type_symbol
Na1 .0299(8) .0314(8) .0500(10) -.0004(7) .0219(7) -.0046(7) N
O1 .0330(10) .0280(10) .051(2) -.0040(10) .0240(10) -.0030(10) O
O2 .0360(10) .0150(10) .077(2) .0010(10) .032(2) .0000(10) O
O3 .045(2) .0320(10) .043(2) -.0070(10) .0300(10) -.0050(10) O
O4 .0340(10) .0160(10) .053(2) -.0010(10) .0240(10) -.0060(10) O
C1 .031(2) .026(2) .042(2) -.001(2) .009(2) .000(2) C
C2 .028(2) .025(2) .026(2) -.005(2) .010(2) -.0040(10) C
C3 .042(2) .019(2) .041(2) -.006(2) .026(2) -.008(2) C
C4 .032(2) .021(2) .027(2) -.002(2) .012(2) -.001(2) C
C5 .026(2) .020(2) .026(2) .0000(10) .010(2) .0000(10) C

loop_
_geom_angle_atom_site_label_1
_geom_angle_atom_site_label_2
_geom_angle_atom_site_label_3
_geom_angle
_geom_angle_publ_flag
C2 C1 C4 122.0(4) yes
C1 C2 C3 121.7(3) yes
C2 C3 C5 118.8(3) yes
O1 C4 O2 123.1(3) yes
O1 C4 C1 125.4(3) yes
O2 C4 C1 111.5(3) yes
O3 C5 O4 123.9(3) yes
O3 C5 C3 121.7(3) yes
O4 C5 C3 114.4(3) yes
C2 C1 H1 121(3) no
C4 C1 H1 117(3) no
C1 C2 H2 120(2) no
C3 C2 H2 118(2) no
C2 C3 H31 114(2) no
C2 C3 H32 111(3) no
C5 C3 H31 111(2) no
C5 C3 H32 101(3) no
H31 C3 H32 99(4) no
C4 O2 H2O 112(3) no

loop_
_geom_bond_atom_site_label_1
_geom_bond_atom_site_label_2
_geom_bond_site_symmetry_1
_geom_bond_site_symmetry_2
_geom_bond_distance
_geom_bond_publ_flag
Na1 O2 . 2_555 2.326(3) yes
Na1 O4 . 1_655 2.370(3) yes
Na1 O3 . 3_665 2.462(3) yes
Na1 O3 . . 2.474(3) yes
Na1 O1 . 2_655 2.507(3) yes
Na1 O4 . 3_666 2.736(3) yes
O1 C4 . . 1.210(4) yes
O2 C4 . . 1.303(4) yes
O3 C5 . . 1.234(4) yes
O4 C5 . . 1.286(4) yes
C1 C2 . . 1.360(5) yes
C1 C4 . . 1.479(5) yes
C2 C3 . . 1.450(5) yes
C3 C5 . . 1.495(5) yes
C1 H1 . . .90(5) no
C2 H2 . . .97(4) no
C3 H31 . . .96(4) no
C3 H32 . . 1.07(6) no
O2 H2O . . .88(4) no

loop_
_geom_hbond_atom_site_label_D
_geom_hbond_atom_site_label_H
_geom_hbond_atom_site_label_A
_geom_hbond_site_symmetry_A
_geom_hbond_distance_DH
_geom_hbond_distance_HA
_geom_hbond_distance_DA
_geom_hbond_angle_DHA
O2 H2O O4 2_545 0.88(4) 1.61(4) 2.485(3) 173(4)

loop_
_geom_torsion_atom_site_label_1
_geom_torsion_atom_site_label_2
_geom_torsion_atom_site_label_3
_geom_torsion_atom_site_label_4
_geom_torsion
_geom_torsion_publ_flag
O1 C4 C1 C2 10.5(6) no
O2 C4 C1 C2 -170.9(4) no
O3 C5 C3 C2 28.3(6) no
O4 C5 C3 C2 -153.2(3) no
C1 C2 C3 C5 170.7(4) no
C3 C2 C1 C4 -178.3(4) no
